data_2235954
loop_
_publ_author_name
'Ahmad, Matloob'
'Siddiqui, Hamid Latif'
'Ahmad, Naveed'
'Aslam, Sana'
'Parvez, Masood'

_publ_section_title
;
 2-(3,4-Dimethyl-5,5-dioxo-2<i>H</i>,4<i>H</i>-pyrazolo[4,3-<i>c</i>][1,2]benzothiazin-2-yl)-<i>N</i>-(2-fluorobenzyl)acetamide
;
_journal_coeditor_code QM2076
_journal_issue 8
_journal_name_full 'Acta Crystallographica Section E'
_journal_page_first o2470
_journal_page_last o2471
_journal_paper_doi 10.1107/S160053681203187X
_journal_volume 68
_journal_year 2012
_chemical_formula_iupac 'C20 H19 F N4 O3 S'
_chemical_formula_moiety 'C20 H19 F N4 O3 S'
_chemical_formula_sum 'C20 H19 F N4 O3 S'
_chemical_formula_weight 414.45
_chemical_name_systematic
;2-(3,4-Dimethyl-5,5-dioxo-2<i>H</i>,4<i>H</i>-pyrazolo[4,3-
<i>c</i>][1,2]benzothiazin-2-yl)-<i>N</i>-(2-fluorobenzyl)acetamide
;
_space_group_IT_number 33
_symmetry_cell_setting orthorhombic
_symmetry_space_group_name_Hall 'P 2c -2n'
_symmetry_space_group_name_H-M 'P n a 21'
_atom_sites_solution_hydrogens geom
_atom_sites_solution_primary direct
_atom_sites_solution_secondary difmap
_cell_angle_alpha 90.00
_cell_angle_beta 90.00
_cell_angle_gamma 90.00
_cell_formula_units_Z 4
_cell_length_a 27.4331(15)
_cell_length_b 7.4519(5)
_cell_length_c 9.2598(6)
_cell_measurement_reflns_used 8539
_cell_measurement_temperature 173(2)
_cell_measurement_theta_max 67.41
_cell_measurement_theta_min 3.22
_cell_volume 1893.0(2)
_computing_cell_refinement 'APEX2 (Bruker, 2004)'
_computing_data_collection 'APEX2 (Bruker, 2004)'
_computing_data_reduction 'SAINT and XPREP (Bruker, 2004)'
_computing_molecular_graphics 'ORTEP-3 for Windows (Farrugia, 1997)'
_computing_publication_material 'SHELXL97 (Sheldrick, 2008)'
_computing_structure_refinement 'SHELXL97 (Sheldrick, 2008)'
_computing_structure_solution 'SHELXS97 (Sheldrick, 2008)'
_diffrn_ambient_temperature 173(2)
_diffrn_measured_fraction_theta_full 0.984
_diffrn_measured_fraction_theta_max 0.984
_diffrn_measurement_device_type 'Bruker SMART APEXII CCD'
_diffrn_measurement_method '\w and \f scans'
_diffrn_radiation_monochromator graphite
_diffrn_radiation_source 'fine-focus sealed tube'
_diffrn_radiation_type CuK\a
_diffrn_radiation_wavelength 1.54178
_diffrn_reflns_av_R_equivalents 0.0286
_diffrn_reflns_av_sigmaI/netI 0.0243
_diffrn_reflns_limit_h_max 32
_diffrn_reflns_limit_h_min -32
_diffrn_reflns_limit_k_max 8
_diffrn_reflns_limit_k_min -8
_diffrn_reflns_limit_l_max 8
_diffrn_reflns_limit_l_min -10
_diffrn_reflns_number 17539
_diffrn_reflns_theta_full 68.11
_diffrn_reflns_theta_max 68.11
_diffrn_reflns_theta_min 3.22
_diffrn_standards_number 0
_exptl_absorpt_coefficient_mu 1.877
_exptl_absorpt_correction_T_max 0.9120
_exptl_absorpt_correction_T_min 0.8061
_exptl_absorpt_correction_type multi-scan
_exptl_absorpt_process_details '(SADABS; Bruker, 2004)'
_exptl_crystal_colour Colorless
_exptl_crystal_density_diffrn 1.454
_exptl_crystal_density_method 'not measured'
_exptl_crystal_description Needle
_exptl_crystal_F_000 864
_exptl_crystal_size_max 0.12
_exptl_crystal_size_mid 0.06
_exptl_crystal_size_min 0.05
_refine_diff_density_max 1.047
_refine_diff_density_min -0.445
_refine_ls_abs_structure_details 'Flack (1983), 1207 Friedel pairs'
_refine_ls_abs_structure_Flack 0.05(3)
_refine_ls_extinction_method none
_refine_ls_goodness_of_fit_ref 1.092
_refine_ls_hydrogen_treatment constr
_refine_ls_matrix_type full
_refine_ls_number_parameters 264
_refine_ls_number_reflns 3009
_refine_ls_number_restraints 1
_refine_ls_restrained_S_all 1.092
_refine_ls_R_factor_all 0.0585
_refine_ls_R_factor_gt 0.0490
_refine_ls_shift/su_max 0.000
_refine_ls_shift/su_mean 0.000
_refine_ls_structure_factor_coef Fsqd
_refine_ls_weighting_details 'calc w=1/[\s^2^(Fo^2^)+(0.0785P)^2^+2.1440P] where P=(Fo^2^+2Fc^2^)/3'
_refine_ls_weighting_scheme calc
_refine_ls_wR_factor_gt 0.1330
_refine_ls_wR_factor_ref 0.1461
_reflns_number_gt 2730
_reflns_number_total 3009
_reflns_threshold_expression I>2sigma(I)
_cod_data_source_file qm2076.cif
_cod_data_source_block I
_cod_database_code 2235954
_cod_database_fobs_code 2235954

loop_
_symmetry_equiv_pos_as_xyz
'x, y, z'
'-x, -y, z+1/2'
'-x+1/2, y+1/2, z+1/2'
'x+1/2, -y+1/2, z'

loop_
_atom_site_type_symbol
_atom_site_label
_atom_site_fract_x
_atom_site_fract_y
_atom_site_fract_z
_atom_site_U_iso_or_equiv
_atom_site_adp_type
_atom_site_calc_flag
_atom_site_refinement_flags
_atom_site_occupancy
_atom_site_symmetry_multiplicity
C C1 0.18005(14) 0.5585(5) 0.5621(5) 0.0298(9) Uani d . 1 1
C C2 0.19683(14) 0.6653(6) 0.4508(5) 0.0366(10) Uani d . 1 1
H H2 0.2306 0.6695 0.4286 0.044 Uiso calc R 1 1
C C3 0.16385(16) 0.7660(6) 0.3722(6) 0.0410(11) Uani d . 1 1
H H3 0.1747 0.8363 0.2928 0.049 Uiso calc R 1 1
C C4 0.11472(16) 0.7642(5) 0.4095(6) 0.0411(11) Uani d . 1 1
H H4 0.0925 0.8391 0.3589 0.049 Uiso calc R 1 1
C C5 0.09785(14) 0.6551(5) 0.5191(5) 0.0330(10) Uani d . 1 1
H H5 0.0642 0.6552 0.5433 0.040 Uiso calc R 1 1
C C6 0.12980(13) 0.5455(5) 0.5939(5) 0.0276(8) Uani d . 1 1
C C7 0.11436(12) 0.4057(5) 0.6914(5) 0.0279(8) Uani d . 1 1
C C8 0.14419(13) 0.2643(5) 0.7402(5) 0.0294(9) Uani d . 1 1
C C9 0.21028(17) 0.0897(7) 0.6235(6) 0.0487(13) Uani d . 1 1
H H9A 0.1937 -0.0172 0.6608 0.073 Uiso calc R 1 1
H H9B 0.2456 0.0742 0.6326 0.073 Uiso calc R 1 1
H H9C 0.2018 0.1066 0.5216 0.073 Uiso calc R 1 1
C C10 0.11529(13) 0.1512(5) 0.8186(5) 0.0309(9) Uani d . 1 1
C C11 0.12523(17) -0.0203(6) 0.8981(6) 0.0402(11) Uani d . 1 1
H H11A 0.1037 -0.0283 0.9824 0.060 Uiso calc R 1 1
H H11B 0.1593 -0.0221 0.9301 0.060 Uiso calc R 1 1
H H11C 0.1192 -0.1225 0.8340 0.060 Uiso calc R 1 1
C C12 0.02597(14) 0.1619(5) 0.8796(5) 0.0336(9) Uani d . 1 1
H H12A -0.0003 0.2517 0.8664 0.040 Uiso calc R 1 1
H H12B 0.0315 0.1467 0.9845 0.040 Uiso calc R 1 1
C C13 0.00996(13) -0.0174(5) 0.8142(5) 0.0265(8) Uani d . 1 1
C C14 -0.02579(14) -0.3102(5) 0.8631(5) 0.0317(9) Uani d . 1 1
H H14A -0.0295 -0.3838 0.9515 0.038 Uiso calc R 1 1
H H14B 0.0014 -0.3620 0.8063 0.038 Uiso calc R 1 1
C C15 -0.07211(15) -0.3255(5) 0.7752(5) 0.0321(9) Uani d . 1 1
C C16 -0.07666(19) -0.4367(6) 0.6583(6) 0.0504(13) Uani d . 1 1
C C17 -0.1212(2) -0.4580(7) 0.5805(6) 0.0593(16) Uani d . 1 1
H H17 -0.1236 -0.5374 0.5006 0.071 Uiso calc R 1 1
C C18 -0.1600(2) -0.3605(8) 0.6252(8) 0.0618(16) Uani d . 1 1
H H18 -0.1898 -0.3701 0.5735 0.074 Uiso calc R 1 1
C C19 -0.15798(19) -0.2509(9) 0.7397(8) 0.0635(16) Uani d . 1 1
H H19 -0.1864 -0.1850 0.7649 0.076 Uiso calc R 1 1
C C20 -0.11537(14) -0.2278(8) 0.8259(9) 0.077(2) Uani d . 1 1
H H20 -0.1150 -0.1547 0.9099 0.093 Uiso calc R 1 1
F F1 -0.03977(13) -0.5300(6) 0.6187(5) 0.0875(13) Uani d . 1 1
N N1 0.19490(11) 0.2479(4) 0.7068(4) 0.0341(9) Uani d . 1 1
N N2 0.06857(10) 0.3820(4) 0.7375(4) 0.0281(7) Uani d . 1 1
N N3 0.07015(11) 0.2262(4) 0.8123(4) 0.0294(7) Uani d . 1 1
N N4 -0.01247(11) -0.1285(5) 0.9057(4) 0.0304(8) Uani d . 1 1
H H4A -0.0193 -0.0912 0.9936 0.036 Uiso calc R 1 1
O O1 0.22202(11) 0.5389(4) 0.8089(4) 0.0455(8) Uani d . 1 1
O O2 0.26539(10) 0.4115(5) 0.5993(4) 0.0522(9) Uani d . 1 1
O O3 0.01791(9) -0.0534(4) 0.6870(4) 0.0345(6) Uani d . 1 1
S S1 0.22083(3) 0.44366(14) 0.67509(13) 0.0366(3) Uani d . 1 1

loop_
_atom_site_aniso_label
_atom_site_aniso_U_11
_atom_site_aniso_U_22
_atom_site_aniso_U_33
_atom_site_aniso_U_12
_atom_site_aniso_U_13
_atom_site_aniso_U_23
C1 0.0245(19) 0.035(2) 0.030(3) -0.0034(15) -0.0003(17) -0.0045(17)
C2 0.0277(19) 0.041(2) 0.041(3) -0.0089(16) 0.0123(19) -0.003(2)
C3 0.045(2) 0.039(2) 0.038(3) -0.0113(19) 0.003(2) 0.008(2)
C4 0.037(2) 0.032(2) 0.055(3) -0.0024(17) -0.004(2) 0.007(2)
C5 0.0247(18) 0.0297(19) 0.044(3) -0.0011(15) -0.0004(18) -0.0020(19)
C6 0.0256(18) 0.0299(18) 0.027(2) -0.0046(15) 0.0001(17) -0.0017(17)
C7 0.0202(15) 0.0357(19) 0.028(2) -0.0012(13) 0.0007(17) -0.0018(19)
C8 0.0192(16) 0.041(2) 0.028(2) -0.0003(15) -0.0001(17) -0.0041(17)
C9 0.038(2) 0.057(3) 0.051(3) 0.011(2) 0.004(2) -0.014(2)
C10 0.0257(18) 0.0307(19) 0.036(3) 0.0002(14) -0.0043(17) -0.0015(18)
C11 0.038(2) 0.042(2) 0.041(3) 0.0007(18) -0.006(2) 0.010(2)
C12 0.0290(19) 0.038(2) 0.033(3) -0.0057(16) 0.0026(18) -0.0058(19)
C13 0.0202(17) 0.036(2) 0.023(2) 0.0010(14) 0.0011(16) 0.0009(18)
C14 0.0278(18) 0.0296(19) 0.038(3) -0.0008(15) 0.0007(18) 0.0023(18)
C15 0.037(2) 0.035(2) 0.024(2) -0.0099(16) -0.0015(17) 0.0037(17)
C16 0.058(3) 0.050(3) 0.044(3) -0.003(2) 0.004(3) 0.003(2)
C17 0.092(4) 0.056(3) 0.030(3) -0.029(3) -0.018(3) 0.006(2)
C18 0.047(3) 0.070(4) 0.069(4) -0.018(3) -0.008(3) 0.022(3)
C19 0.043(3) 0.074(4) 0.073(5) -0.004(3) -0.011(3) 0.015(4)
C20 0.019(2) 0.072(3) 0.141(7) -0.013(2) -0.021(3) 0.068(4)
F1 0.063(2) 0.117(3) 0.082(3) 0.011(2) -0.0018(19) -0.036(3)
N1 0.0213(14) 0.0416(18) 0.039(2) 0.0041(12) 0.0043(15) 0.0026(17)
N2 0.0225(14) 0.0303(17) 0.032(2) -0.0024(12) 0.0031(14) -0.0018(14)
N3 0.0235(15) 0.0333(16) 0.032(2) -0.0056(12) 0.0006(14) 0.0017(15)
N4 0.0254(15) 0.0374(17) 0.028(2) -0.0041(14) 0.0007(14) -0.0031(15)
O1 0.0400(17) 0.059(2) 0.038(2) -0.0167(13) -0.0096(15) -0.0051(17)
O2 0.0200(13) 0.077(2) 0.060(2) 0.0022(14) 0.0048(15) 0.007(2)
O3 0.0364(14) 0.0427(15) 0.0243(17) -0.0059(11) -0.0004(14) 0.0020(13)
S1 0.0184(4) 0.0516(6) 0.0399(7) -0.0042(4) -0.0017(4) 0.0012(5)

loop_
_atom_type_symbol
_atom_type_description
_atom_type_scat_dispersion_real
_atom_type_scat_dispersion_imag
_atom_type_scat_source
C C 0.0181 0.0091 'International Tables Vol C Tables 4.2.6.8 and 6.1.1.4'
H H 0.0000 0.0000 'International Tables Vol C Tables 4.2.6.8 and 6.1.1.4'
N N 0.0311 0.0180 'International Tables Vol C Tables 4.2.6.8 and 6.1.1.4'
O O 0.0492 0.0322 'International Tables Vol C Tables 4.2.6.8 and 6.1.1.4'
F F 0.0727 0.0534 'International Tables Vol C Tables 4.2.6.8 and 6.1.1.4'
S S 0.3331 0.5567 'International Tables Vol C Tables 4.2.6.8 and 6.1.1.4'

loop_
_geom_angle_atom_site_label_1
_geom_angle_atom_site_label_2
_geom_angle_atom_site_label_3
_geom_angle
C2 C1 C6 121.3(4)
C2 C1 S1 120.9(3)
C6 C1 S1 117.7(3)
C1 C2 C3 119.2(4)
C1 C2 H2 120.4
C3 C2 H2 120.4
C2 C3 C4 119.8(4)
C2 C3 H3 120.1
C4 C3 H3 120.1
C5 C4 C3 120.9(4)
C5 C4 H4 119.6
C3 C4 H4 119.6
C4 C5 C6 120.2(4)
C4 C5 H5 119.9
C6 C5 H5 119.9
C5 C6 C1 118.3(4)
C5 C6 C7 123.6(3)
C1 C6 C7 117.8(3)
N2 C7 C8 110.2(3)
N2 C7 C6 124.8(3)
C8 C7 C6 124.8(3)
C10 C8 C7 107.1(3)
C10 C8 N1 128.8(4)
C7 C8 N1 124.1(4)
N1 C9 H9A 109.5
N1 C9 H9B 109.5
H9A C9 H9B 109.5
N1 C9 H9C 109.5
H9A C9 H9C 109.5
H9B C9 H9C 109.5
N3 C10 C8 104.6(3)
N3 C10 C11 122.4(4)
C8 C10 C11 132.9(4)
C10 C11 H11A 109.5
C10 C11 H11B 109.5
H11A C11 H11B 109.5
C10 C11 H11C 109.5
H11A C11 H11C 109.5
H11B C11 H11C 109.5
N3 C12 C13 111.1(3)
N3 C12 H12A 109.4
C13 C12 H12A 109.4
N3 C12 H12B 109.4
C13 C12 H12B 109.4
H12A C12 H12B 108.0
O3 C13 N4 123.7(4)
O3 C13 C12 121.3(4)
N4 C13 C12 115.0(4)
N4 C14 C15 115.2(3)
N4 C14 H14A 108.5
C15 C14 H14A 108.5
N4 C14 H14B 108.5
C15 C14 H14B 108.5
H14A C14 H14B 107.5
C16 C15 C20 118.6(5)
C16 C15 C14 123.2(4)
C20 C15 C14 118.0(4)
F1 C16 C15 118.9(5)
F1 C16 C17 118.1(5)
C15 C16 C17 123.0(5)
C18 C17 C16 117.4(5)
C18 C17 H17 121.3
C16 C17 H17 121.3
C19 C18 C17 122.4(6)
C19 C18 H18 118.8
C17 C18 H18 118.8
C18 C19 C20 123.4(6)
C18 C19 H19 118.3
C20 C19 H19 118.3
C19 C20 C15 115.1(7)
C19 C20 H20 122.5
C15 C20 H20 122.5
C8 N1 C9 117.5(3)
C8 N1 S1 112.4(3)
C9 N1 S1 119.5(3)
C7 N2 N3 104.3(3)
N2 N3 C10 113.8(3)
N2 N3 C12 118.6(3)
C10 N3 C12 127.6(3)
C13 N4 C14 121.3(4)
C13 N4 H4A 119.3
C14 N4 H4A 119.3
O1 S1 O2 119.3(2)
O1 S1 N1 107.15(19)
O2 S1 N1 107.9(2)
O1 S1 C1 106.9(2)
O2 S1 C1 109.5(2)
N1 S1 C1 105.23(17)

loop_
_geom_bond_atom_site_label_1
_geom_bond_atom_site_label_2
_geom_bond_distance
C1 C2 1.381(6)
C1 C6 1.413(5)
C1 S1 1.755(4)
C2 C3 1.383(7)
C2 H2 0.9500
C3 C4 1.391(6)
C3 H3 0.9500
C4 C5 1.380(7)
C4 H4 0.9500
C5 C6 1.384(6)
C5 H5 0.9500
C6 C7 1.443(6)
C7 N2 1.339(5)
C7 C8 1.408(5)
C8 C10 1.366(6)
C8 N1 1.430(5)
C9 N1 1.471(6)
C9 H9A 0.9800
C9 H9B 0.9800
C9 H9C 0.9800
C10 N3 1.360(5)
C10 C11 1.500(6)
C11 H11A 0.9800
C11 H11B 0.9800
C11 H11C 0.9800
C12 N3 1.444(5)
C12 C13 1.531(6)
C12 H12A 0.9900
C12 H12B 0.9900
C13 O3 1.227(5)
C13 N4 1.335(5)
C14 N4 1.457(5)
C14 C15 1.514(6)
C14 H14A 0.9900
C14 H14B 0.9900
C15 C16 1.369(7)
C15 C20 1.469(7)
C16 F1 1.282(6)
C16 C17 1.428(8)
C17 C18 1.354(9)
C17 H17 0.9500
C18 C19 1.340(9)
C18 H18 0.9500
C19 C20 1.425(8)
C19 H19 0.9500
C20 H20 0.9500
N1 S1 1.650(3)
N2 N3 1.353(5)
N4 H4A 0.8800
O1 S1 1.429(4)
O2 S1 1.430(3)

loop_
_geom_hbond_atom_site_label_D
_geom_hbond_atom_site_label_H
_geom_hbond_atom_site_label_A
_geom_hbond_site_symmetry_A
_geom_hbond_distance_DH
_geom_hbond_distance_HA
_geom_hbond_distance_DA
_geom_hbond_angle_DHA
N4 H4A O3 2 0.88 2.09 2.940(5) 161.9
C3 H3 O2 3_554 0.95 2.50 3.366(6) 152.3
C14 H14A F1 2_545 0.99 2.53 3.202(6) 124.6
C12 H12B O3 2 0.99 2.42 3.195(6) 135.1
C14 H14B F1 . 0.99 2.42 2.820(6) 103.4

loop_
_geom_torsion_atom_site_label_1
_geom_torsion_atom_site_label_2
_geom_torsion_atom_site_label_3
_geom_torsion_atom_site_label_4
_geom_torsion
C6 C1 C2 C3 2.2(7)
S1 C1 C2 C3 -174.3(3)
C1 C2 C3 C4 2.6(7)
C2 C3 C4 C5 -3.7(7)
C3 C4 C5 C6 0.1(7)
C4 C5 C6 C1 4.5(6)
C4 C5 C6 C7 -168.7(4)
C2 C1 C6 C5 -5.7(6)
S1 C1 C6 C5 170.9(3)
C2 C1 C6 C7 167.9(4)
S1 C1 C6 C7 -15.5(5)
C5 C6 C7 N2 -10.3(7)
C1 C6 C7 N2 176.5(4)
C5 C6 C7 C8 163.0(4)
C1 C6 C7 C8 -10.2(6)
N2 C7 C8 C10 0.0(5)
C6 C7 C8 C10 -174.1(4)
N2 C7 C8 N1 178.6(4)
C6 C7 C8 N1 4.5(7)
C7 C8 C10 N3 0.8(5)
N1 C8 C10 N3 -177.8(4)
C7 C8 C10 C11 -179.7(5)
N1 C8 C10 C11 1.8(8)
N3 C12 C13 O3 -31.9(5)
N3 C12 C13 N4 147.6(3)
N4 C14 C15 C16 138.4(4)
N4 C14 C15 C20 -47.1(5)
C20 C15 C16 F1 -176.0(5)
C14 C15 C16 F1 -1.6(7)
C20 C15 C16 C17 2.0(7)
C14 C15 C16 C17 176.4(4)
F1 C16 C17 C18 179.0(5)
C15 C16 C17 C18 0.9(8)
C16 C17 C18 C19 -1.6(8)
C17 C18 C19 C20 -0.7(9)
C18 C19 C20 C15 3.6(8)
C16 C15 C20 C19 -4.1(7)
C14 C15 C20 C19 -178.8(4)
C10 C8 N1 C9 60.7(6)
C7 C8 N1 C9 -117.5(5)
C10 C8 N1 S1 -154.7(4)
C7 C8 N1 S1 27.0(5)
C8 C7 N2 N3 -0.8(5)
C6 C7 N2 N3 173.4(4)
C7 N2 N3 C10 1.3(5)
C7 N2 N3 C12 179.1(4)
C8 C10 N3 N2 -1.3(5)
C11 C10 N3 N2 179.0(4)
C8 C10 N3 C12 -178.9(4)
C11 C10 N3 C12 1.5(7)
C13 C12 N3 N2 116.5(4)
C13 C12 N3 C10 -66.1(6)
O3 C13 N4 C14 5.2(6)
C12 C13 N4 C14 -174.2(3)
C15 C14 N4 C13 -80.3(5)
C8 N1 S1 O1 68.7(3)
C9 N1 S1 O1 -147.5(4)
C8 N1 S1 O2 -161.6(3)
C9 N1 S1 O2 -17.8(4)
C8 N1 S1 C1 -44.7(3)
C9 N1 S1 C1 99.0(4)
C2 C1 S1 O1 104.4(4)
C6 C1 S1 O1 -72.2(3)
C2 C1 S1 O2 -26.1(4)
C6 C1 S1 O2 157.2(3)
C2 C1 S1 N1 -141.9(4)
C6 C1 S1 N1 41.5(4)

loop_
_cod_related_entry_id
_cod_related_entry_database
_cod_related_entry_code
1 ChemSpider 30657998
